data_1534273
loop_
_publ_author_name
'Bjoerling, C.O.'

_publ_section_title
;
 The crystal structure of potassium hydroxostannate and some related
 compounds.
;
_journal_name_full 'Arkiv foer Kemi, Mineralogi och Geologi, B'
_journal_page_first 1
_journal_page_last 6
_journal_volume 15
_journal_year 1942
_chemical_formula_sum 'H6 K2 O6 Sn'
_chemical_name_systematic 'K2 (Sn (O H)6)'
_space_group_IT_number 148
_symmetry_space_group_name_Hall '-P 3*'
_symmetry_space_group_name_H-M 'R -3 :R'
_cell_angle_alpha 70.1
_cell_angle_beta 70.1
_cell_angle_gamma 70.1
_cell_formula_units_Z 1
_cell_length_a 5.68
_cell_length_b 5.68
_cell_length_c 5.68
_cell_volume 156.708
_citation_journal_id_ASTM ARKGBK
_cod_data_source_file Bjoerling_ARKGBK_1942_1680.cif
_cod_data_source_block H6K2O6Sn1
_cod_depositor_comments
;
 Marking attached hydrogen atoms.

 Antanas Vaitkus,
 2017-07-12
;
_cod_original_cell_volume 156.7082
_cod_original_sg_symbol_Hall '-R 3 (-y+z,x+z,-x+y+z)'
_cod_original_formula_sum 'H6 K2 O6 Sn1'
_cod_database_code 1534273

loop_
_symmetry_equiv_pos_as_xyz
x,y,z
z,x,y
y,z,x
-x,-y,-z
-z,-x,-y
-y,-z,-x

loop_
_atom_site_label
_atom_site_type_symbol
_atom_site_fract_x
_atom_site_fract_y
_atom_site_fract_z
_atom_site_occupancy
_atom_site_U_iso_or_equiv
_atom_site_attached_hydrogens
Sn1 Sn+4 0 0 0 1 0.0 0
K1 K+1 0.315 0.315 0.315 1 0.0 0
O1 O-2 0.82 0.33 0.1 1 0.0 1
